data_4062769
_publ_section_title
;
GOLD(III) PHENYLPHOSPHIDES AND -PHOSPHODIIDES
;
_journal_name_full Organometallics
_journal_paper_doi 10.1021/om049624u
_journal_year 2004
_chemical_formula_sum 'C61 H36 Au3 Cl3 F15 P3'
_chemical_formula_weight 1844.06
_space_group_IT_number 15
_symmetry_cell_setting monoclinic
_symmetry_space_group_name_Hall '-C 2yc'
_symmetry_space_group_name_H-M 'C 1 2/c 1'
_cell_angle_alpha 90.00
_cell_angle_beta 110.268(3)
_cell_angle_gamma 90.00
_cell_formula_units_Z 8
_cell_length_a 23.9558(18)
_cell_length_b 20.5905(16)
_cell_length_c 26.249(2)
_cell_measurement_temperature 143(2)
_cell_volume 12145.9(16)
_diffrn_ambient_temperature 143(2)
_exptl_crystal_density_diffrn 2.017
_cod_original_sg_symbol_H-M 'C 2/c'
_cod_database_code 4062769

loop_
_symmetry_equiv_pos_as_xyz
'x, y, z'
'-x, y, -z+1/2'
'x+1/2, y+1/2, z'
'-x+1/2, y+1/2, -z+1/2'
'-x, -y, -z'
'x, -y, z-1/2'
'-x+1/2, -y+1/2, -z'
'x+1/2, -y+1/2, z-1/2'

loop_
_atom_site_label
_atom_site_type_symbol
_atom_site_fract_x
_atom_site_fract_y
_atom_site_fract_z
_atom_site_U_iso_or_equiv
_atom_site_adp_type
_atom_site_occupancy
_atom_site_symmetry_multiplicity
_atom_site_calc_flag
_atom_site_refinement_flags
_atom_site_disorder_assembly
_atom_site_disorder_group
Au1 Au 0.633895(5) 0.332960(5) 0.629597(5) 0.02484(3) Uani 1 1 d . . .
Au2 Au 0.795041(5) 0.370772(5) 0.635173(4) 0.02274(3) Uani 1 1 d . . .
Au3 Au 0.726525(5) 0.436525(5) 0.737853(4) 0.02233(3) Uani 1 1 d . . .
P1 P 0.73274(3) 0.34734(3) 0.68358(3) 0.02210(15) Uani 1 1 d . . .
P2 P 0.53532(4) 0.31907(4) 0.57736(3) 0.02995(18) Uani 1 1 d . . .
P3 P 0.84988(3) 0.38612(4) 0.57959(3) 0.02526(16) Uani 1 1 d . . .
C1 C 0.75918(14) 0.27524(14) 0.72545(12) 0.0291(7) Uani 1 1 d DU . .
C2 C 0.72032(17) 0.23348(15) 0.73825(13) 0.0358(8) Uani 1 1 d DU . .
H2 H 0.6786 0.2407 0.7232 0.043 Uiso 1 1 calc R . .
C3 C 0.7423(2) 0.18113(17) 0.77301(15) 0.0498(10) Uani 1 1 d DU . .
H3 H 0.7154 0.1532 0.7819 0.060 Uiso 1 1 calc R . .
C4 C 0.8017(2) 0.16952(19) 0.79437(17) 0.0599(12) Uani 1 1 d DU . .
H4 H 0.8163 0.1338 0.8181 0.072 Uiso 1 1 calc R . .
C5 C 0.8402(2) 0.2097(2) 0.78145(18) 0.0635(13) Uani 1 1 d DU . .
H5 H 0.8818 0.2015 0.7964 0.076 Uiso 1 1 calc R . .
C6 C 0.81954(17) 0.26248(18) 0.74667(15) 0.0449(9) Uani 1 1 d DU . .
H6 H 0.8468 0.2896 0.7376 0.054 Uiso 1 1 calc R . .
C11 C 0.51567(14) 0.34667(18) 0.50742(13) 0.0354(8) Uani 1 1 d DU . .
C12 C 0.48264(17) 0.3090(2) 0.46358(16) 0.0544(11) Uani 1 1 d DU . .
H12 H 0.4708 0.2664 0.4692 0.065 Uiso 1 1 calc R . .
C13 C 0.4669(2) 0.3339(3) 0.41120(18) 0.0799(16) Uani 1 1 d DU . .
H13 H 0.4443 0.3083 0.3810 0.096 Uiso 1 1 calc R . .
C14 C 0.4842(2) 0.3958(3) 0.40315(18) 0.0791(16) Uani 1 1 d DU . .
H14 H 0.4739 0.4124 0.3673 0.095 Uiso 1 1 calc R . .
C15 C 0.5163(2) 0.4336(2) 0.44650(18) 0.0640(13) Uani 1 1 d DU . .
H15 H 0.5276 0.4764 0.4406 0.077 Uiso 1 1 calc R . .
C16 C 0.53215(17) 0.40914(19) 0.49903(15) 0.0452(9) Uani 1 1 d DU . .
H16 H 0.5543 0.4352 0.5291 0.054 Uiso 1 1 calc R . .
C21 C 0.51366(14) 0.23440(17) 0.57431(14) 0.0375(8) Uani 1 1 d DU . .
C22 C 0.45894(18) 0.2123(2) 0.57611(19) 0.0607(12) Uani 1 1 d DU . .
H22 H 0.4304 0.2426 0.5793 0.073 Uiso 1 1 calc R . .
C23 C 0.4466(2) 0.1467(2) 0.5733(2) 0.0788(16) Uani 1 1 d DU . .
H23 H 0.4094 0.1322 0.5743 0.095 Uiso 1 1 calc R . .
C24 C 0.4872(2) 0.1022(2) 0.5690(2) 0.0732(14) Uani 1 1 d DU . .
H24 H 0.4782 0.0572 0.5675 0.088 Uiso 1 1 calc R . .
C25 C 0.5407(2) 0.1226(2) 0.5668(2) 0.0720(15) Uani 1 1 d DU . .
H25 H 0.5686 0.0916 0.5634 0.086 Uiso 1 1 calc R . .
C26 C 0.55455(18) 0.18841(19) 0.56957(19) 0.0559(11) Uani 1 1 d DU . .
H26 H 0.5919 0.2022 0.5682 0.067 Uiso 1 1 calc R . .
C31 C 0.48529(15) 0.36508(17) 0.60149(13) 0.0361(8) Uani 1 1 d DU . .
C32 C 0.50675(18) 0.3977(2) 0.65096(15) 0.0519(11) Uani 1 1 d DU . .
H32 H 0.5477 0.3954 0.6726 0.062 Uiso 1 1 calc R . .
C33 C 0.4676(2) 0.4338(2) 0.66855(17) 0.0675(14) Uani 1 1 d DU . .
H33 H 0.4820 0.4559 0.7024 0.081 Uiso 1 1 calc R . .
C34 C 0.4083(2) 0.4378(2) 0.63715(17) 0.0686(14) Uani 1 1 d DU . .
H34 H 0.3821 0.4627 0.6493 0.082 Uiso 1 1 calc R . .
C35 C 0.38679(19) 0.4055(2) 0.58790(17) 0.0569(11) Uani 1 1 d DU . .
H35 H 0.3456 0.4075 0.5668 0.068 Uiso 1 1 calc R . .
C36 C 0.42513(15) 0.37055(18) 0.56934(15) 0.0413(9) Uani 1 1 d DU . .
H36 H 0.4106 0.3502 0.5347 0.050 Uiso 1 1 calc R . .
C41 C 0.84920(13) 0.30929(14) 0.54492(12) 0.0251(6) Uani 1 1 d DU . .
C42 C 0.87768(15) 0.25633(16) 0.57548(14) 0.0369(8) Uani 1 1 d DU . .
H42 H 0.8989 0.2612 0.6133 0.044 Uiso 1 1 calc R . .
C43 C 0.87529(16) 0.19622(17) 0.55111(15) 0.0405(8) Uani 1 1 d DU . .
H43 H 0.8954 0.1601 0.5720 0.049 Uiso 1 1 calc R . .
C44 C 0.84376(15) 0.18889(16) 0.49666(15) 0.0384(8) Uani 1 1 d DU . .
H44 H 0.8427 0.1478 0.4798 0.046 Uiso 1 1 calc R . .
C45 C 0.81353(16) 0.24095(17) 0.46628(15) 0.0403(8) Uani 1 1 d DU . .
H45 H 0.7905 0.2354 0.4290 0.048 Uiso 1 1 calc R . .
C46 C 0.81697(15) 0.30135(16) 0.49048(13) 0.0319(7) Uani 1 1 d DU . .
H46 H 0.7970 0.3375 0.4695 0.038 Uiso 1 1 calc R . .
C51 C 0.81677(14) 0.44381(14) 0.52532(12) 0.0268(6) Uani 1 1 d DU . .
C52 C 0.85012(16) 0.48174(17) 0.50235(15) 0.0423(9) Uani 1 1 d DU . .
H52 H 0.8923 0.4816 0.5175 0.051 Uiso 1 1 calc R . .
C53 C 0.82115(18) 0.51969(19) 0.45709(16) 0.0489(10) Uani 1 1 d DU . .
H53 H 0.8438 0.5460 0.4417 0.059 Uiso 1 1 calc R . .
C54 C 0.76052(17) 0.51965(18) 0.43444(15) 0.0435(9) Uani 1 1 d DU . .
H54 H 0.7412 0.5450 0.4030 0.052 Uiso 1 1 calc R . .
C55 C 0.72763(17) 0.48277(18) 0.45738(16) 0.0438(9) Uani 1 1 d DU . .
H55 H 0.6854 0.4830 0.4420 0.053 Uiso 1 1 calc R . .
C56 C 0.75557(15) 0.44558(16) 0.50241(14) 0.0365(8) Uani 1 1 d DU . .
H56 H 0.7323 0.4206 0.5181 0.044 Uiso 1 1 calc R . .
C61 C 0.92708(14) 0.40921(16) 0.60977(13) 0.0331(7) Uani 1 1 d DU . .
C62 C 0.94389(17) 0.45136(18) 0.65412(15) 0.0465(9) Uani 1 1 d DU . .
H62 H 0.9153 0.4661 0.6692 0.056 Uiso 1 1 calc R . .
C63 C 1.00249(19) 0.4716(2) 0.67601(19) 0.0631(13) Uani 1 1 d DU . .
H63 H 1.0138 0.5002 0.7063 0.076 Uiso 1 1 calc R . .
C64 C 1.04457(19) 0.4512(2) 0.65502(18) 0.0617(12) Uani 1 1 d DU . .
H64 H 1.0847 0.4652 0.6708 0.074 Uiso 1 1 calc R . .
C65 C 1.02812(17) 0.4101(2) 0.61065(18) 0.0566(11) Uani 1 1 d DU . .
H65 H 1.0569 0.3962 0.5956 0.068 Uiso 1 1 calc R . .
C66 C 0.96934(15) 0.38908(19) 0.58786(16) 0.0439(9) Uani 1 1 d DU . .
H66 H 0.9582 0.3609 0.5573 0.053 Uiso 1 1 calc R . .
C71 C 0.71789(14) 0.51712(14) 0.78251(12) 0.0277(6) Uani 1 1 d DU . .
C72 C 0.66359(16) 0.53959(17) 0.78182(14) 0.0399(8) Uani 1 1 d DU . .
C73 C 0.65740(17) 0.5935(2) 0.81127(17) 0.0531(11) Uani 1 1 d DU . .
C74 C 0.70712(17) 0.62655(17) 0.84242(15) 0.0412(8) Uani 1 1 d DU . .
C75 C 0.76168(15) 0.60609(15) 0.84413(13) 0.0329(7) Uani 1 1 d DU . .
C76 C 0.76649(14) 0.55227(14) 0.81456(12) 0.0291(7) Uani 1 1 d DU . .
F1 F 0.61278(9) 0.50897(12) 0.75055(10) 0.0603(7) Uani 1 1 d DU . .
F2 F 0.60302(12) 0.61304(17) 0.80952(14) 0.0998(12) Uani 1 1 d DU . .
F3 F 0.70129(11) 0.67910(12) 0.87059(10) 0.0615(7) Uani 1 1 d DU . .
F4 F 0.81016(10) 0.63898(10) 0.87424(8) 0.0466(5) Uani 1 1 d DU . .
F5 F 0.82165(8) 0.53397(10) 0.81821(9) 0.0460(5) Uani 1 1 d DU . .
C81 C 0.72586(14) 0.49543(13) 0.67358(12) 0.0288(7) Uani 1 1 d DU . .
C82 C 0.67457(16) 0.50884(14) 0.63017(13) 0.0339(7) Uani 1 1 d DU . .
C83 C 0.67422(19) 0.54447(16) 0.58542(14) 0.0426(9) Uani 1 1 d DU . .
C84 C 0.7267(2) 0.56886(16) 0.58353(15) 0.0478(10) Uani 1 1 d DU . .
C85 C 0.7791(2) 0.55718(17) 0.62581(16) 0.0459(9) Uani 1 1 d DU . .
C86 C 0.77726(16) 0.52045(15) 0.66978(14) 0.0353(8) Uani 1 1 d DU . .
F6 F 0.62104(9) 0.48757(10) 0.63042(8) 0.0435(5) Uani 1 1 d DU . .
F7 F 0.62313(12) 0.55554(12) 0.54395(9) 0.0629(7) Uani 1 1 d DU . .
F8 F 0.72727(14) 0.60410(11) 0.54045(10) 0.0695(8) Uani 1 1 d DU . .
F9 F 0.83089(12) 0.57992(12) 0.62419(10) 0.0652(7) Uani 1 1 d DU . .
F10 F 0.83013(9) 0.50928(10) 0.70979(8) 0.0458(5) Uani 1 1 d DU . .
C91 C 0.72974(15) 0.37593(14) 0.80103(12) 0.0289(7) Uani 1 1 d DU . .
C92 C 0.78301(17) 0.35907(16) 0.84007(13) 0.0391(8) Uani 1 1 d DU . .
C93 C 0.7876(2) 0.31540(18) 0.88171(15) 0.0551(11) Uani 1 1 d DU . .
C94 C 0.7370(2) 0.2874(2) 0.88469(16) 0.0605(12) Uani 1 1 d DU . .
C95 C 0.6831(2) 0.30279(18) 0.84741(16) 0.0502(10) Uani 1 1 d DU . .
C96 C 0.67984(17) 0.34693(17) 0.80629(14) 0.0391(8) Uani 1 1 d DU . .
F11 F 0.83400(9) 0.38465(11) 0.83796(9) 0.0534(6) Uani 1 1 d DU . .
F12 F 0.84176(14) 0.30010(14) 0.91763(11) 0.0865(10) Uani 1 1 d DU . .
F13 F 0.74070(16) 0.24474(13) 0.92433(11) 0.0940(11) Uani 1 1 d DU . .
F14 F 0.63311(14) 0.27482(13) 0.84956(12) 0.0782(8) Uani 1 1 d DU . .
F15 F 0.62560(10) 0.35964(11) 0.76924(9) 0.0515(6) Uani 1 1 d DU . .
C98 C 1.0237(4) 0.2571(5) 0.7580(4) 0.082(3) Uiso 0.50 1 d PD A -1
H98 H 1.0630 0.2420 0.7839 0.098 Uiso 0.50 1 calc PR A -1
Cl1 Cl 1.0328(9) 0.3205(7) 0.7134(7) 0.67(2) Uani 0.50 1 d PDU A -1
Cl2 Cl 0.97960(18) 0.2998(3) 0.79425(16) 0.1350(19) Uani 0.50 1 d PDU A -1
Cl3 Cl 0.9844(2) 0.19345(19) 0.71682(17) 0.157(2) Uani 0.50 1 d PDU A -1
C99 C 1.0114(7) 0.6768(7) 0.7640(10) 0.179(9) Uiso 0.50 1 d PD B -2
H99 H 1.0332 0.6600 0.8014 0.215 Uiso 0.50 1 calc PR B -2
Cl4 Cl 0.9408(2) 0.6350(2) 0.7387(3) 0.167(3) Uani 0.50 1 d PDU B -2
Cl5 Cl 0.9901(5) 0.7554(3) 0.7706(2) 0.232(5) Uani 0.50 1 d PDU B -2
Cl6 Cl 1.0585(6) 0.6638(7) 0.7241(5) 0.375(9) Uani 0.50 1 d PDU B -2

loop_
_atom_site_aniso_label
_atom_site_aniso_U_11
_atom_site_aniso_U_22
_atom_site_aniso_U_33
_atom_site_aniso_U_23
_atom_site_aniso_U_13
_atom_site_aniso_U_12
Au1 0.02674(6) 0.02545(6) 0.02117(6) -0.00062(4) 0.00683(4) 0.00209(4)
Au2 0.02807(6) 0.02074(5) 0.01936(5) -0.00200(4) 0.00817(4) -0.00074(4)
Au3 0.03045(6) 0.01928(5) 0.01776(5) -0.00097(4) 0.00900(4) -0.00251(4)
P1 0.0292(4) 0.0183(3) 0.0174(4) 0.0002(3) 0.0063(3) -0.0009(3)
P2 0.0256(4) 0.0372(4) 0.0260(4) 0.0026(3) 0.0077(3) 0.0062(3)
P3 0.0270(4) 0.0265(4) 0.0225(4) -0.0031(3) 0.0089(3) -0.0026(3)
C1 0.0436(18) 0.0215(14) 0.0205(15) 0.0004(11) 0.0087(13) 0.0017(13)
C2 0.061(2) 0.0207(15) 0.0311(18) -0.0022(13) 0.0222(16) -0.0038(14)
C3 0.091(3) 0.0256(17) 0.039(2) 0.0026(15) 0.031(2) -0.0036(19)
C4 0.100(3) 0.034(2) 0.037(2) 0.0144(17) 0.013(2) 0.013(2)
C5 0.066(3) 0.057(3) 0.048(3) 0.019(2) -0.006(2) 0.016(2)
C6 0.046(2) 0.042(2) 0.037(2) 0.0108(16) 0.0026(17) 0.0054(16)
C11 0.0284(16) 0.055(2) 0.0257(16) 0.0025(15) 0.0126(13) 0.0148(15)
C12 0.044(2) 0.078(3) 0.036(2) -0.005(2) 0.0072(18) 0.002(2)
C13 0.072(3) 0.129(4) 0.028(2) -0.001(3) 0.003(2) 0.018(3)
C14 0.083(4) 0.127(4) 0.033(2) 0.031(3) 0.026(2) 0.059(3)
C15 0.084(3) 0.071(3) 0.053(3) 0.029(2) 0.044(2) 0.048(2)
C16 0.052(2) 0.052(2) 0.037(2) 0.0120(17) 0.0237(17) 0.0271(18)
C21 0.0307(17) 0.0426(19) 0.0331(19) 0.0018(15) 0.0032(14) 0.0005(14)
C22 0.042(2) 0.059(3) 0.085(3) 0.006(2) 0.028(2) -0.0011(19)
C23 0.057(3) 0.067(3) 0.113(5) 0.000(3) 0.030(3) -0.023(2)
C24 0.061(3) 0.050(3) 0.097(4) -0.002(3) 0.011(3) -0.015(2)
C25 0.056(3) 0.040(2) 0.112(4) -0.011(3) 0.019(3) -0.002(2)
C26 0.039(2) 0.042(2) 0.086(3) -0.008(2) 0.021(2) -0.0013(17)
C31 0.0380(18) 0.047(2) 0.0271(17) 0.0128(15) 0.0159(14) 0.0147(15)
C32 0.052(2) 0.078(3) 0.0272(18) 0.0059(19) 0.0149(17) 0.028(2)
C33 0.077(3) 0.096(4) 0.032(2) 0.003(2) 0.022(2) 0.042(3)
C34 0.072(3) 0.104(4) 0.044(2) 0.022(2) 0.038(2) 0.051(3)
C35 0.048(2) 0.080(3) 0.050(2) 0.022(2) 0.0266(19) 0.033(2)
C36 0.0343(18) 0.057(2) 0.0357(19) 0.0117(17) 0.0161(15) 0.0156(16)
C41 0.0265(15) 0.0270(14) 0.0243(15) -0.0040(12) 0.0121(12) -0.0031(12)
C42 0.0432(19) 0.0360(18) 0.0306(18) -0.0009(14) 0.0114(15) 0.0067(15)
C43 0.047(2) 0.0316(17) 0.046(2) 0.0041(16) 0.0207(17) 0.0094(15)
C44 0.0436(19) 0.0293(16) 0.054(2) -0.0117(16) 0.0318(17) -0.0062(15)
C45 0.048(2) 0.0387(19) 0.0350(19) -0.0140(15) 0.0156(16) -0.0046(16)
C46 0.0402(18) 0.0310(16) 0.0255(16) -0.0023(13) 0.0126(14) 0.0012(14)
C51 0.0336(16) 0.0233(14) 0.0261(15) -0.0032(12) 0.0135(13) -0.0013(12)
C52 0.0369(18) 0.044(2) 0.049(2) 0.0116(17) 0.0188(17) -0.0011(16)
C53 0.055(2) 0.045(2) 0.054(2) 0.0184(18) 0.028(2) 0.0020(18)
C54 0.058(2) 0.041(2) 0.034(2) 0.0107(16) 0.0185(17) 0.0144(17)
C55 0.0395(19) 0.044(2) 0.046(2) 0.0095(17) 0.0121(17) 0.0109(16)
C56 0.0354(17) 0.0342(17) 0.043(2) 0.0072(15) 0.0174(15) 0.0011(14)
C61 0.0300(16) 0.0363(18) 0.0300(17) -0.0039(14) 0.0062(13) -0.0054(13)
C62 0.042(2) 0.052(2) 0.042(2) -0.0199(18) 0.0093(17) -0.0102(17)
C63 0.049(2) 0.065(3) 0.064(3) -0.028(2) 0.005(2) -0.016(2)
C64 0.039(2) 0.073(3) 0.063(3) -0.014(2) 0.005(2) -0.020(2)
C65 0.034(2) 0.074(3) 0.062(3) -0.008(2) 0.0157(19) -0.010(2)
C66 0.0324(18) 0.056(2) 0.044(2) -0.0098(18) 0.0142(16) -0.0067(16)
C71 0.0395(17) 0.0270(15) 0.0201(15) -0.0012(12) 0.0147(13) -0.0002(13)
C72 0.0433(19) 0.047(2) 0.0353(19) -0.0133(16) 0.0209(16) -0.0075(16)
C73 0.044(2) 0.067(3) 0.059(3) -0.024(2) 0.030(2) 0.0007(19)
C74 0.055(2) 0.0385(19) 0.036(2) -0.0130(15) 0.0237(17) 0.0017(16)
C75 0.0456(19) 0.0277(16) 0.0237(16) -0.0042(13) 0.0099(14) -0.0056(14)
C76 0.0393(17) 0.0253(15) 0.0241(16) -0.0025(12) 0.0129(14) -0.0005(13)
F1 0.0389(12) 0.0801(17) 0.0653(16) -0.0374(14) 0.0225(11) -0.0161(12)
F2 0.0506(16) 0.138(3) 0.121(3) -0.080(2) 0.0423(17) -0.0007(17)
F3 0.0730(17) 0.0570(14) 0.0603(16) -0.0331(12) 0.0307(13) 0.0057(12)
F4 0.0532(13) 0.0433(12) 0.0399(12) -0.0210(10) 0.0119(10) -0.0105(10)
F5 0.0333(11) 0.0484(12) 0.0499(13) -0.0212(10) 0.0062(9) 0.0011(9)
C81 0.0493(19) 0.0171(13) 0.0263(16) -0.0023(12) 0.0212(14) 0.0001(13)
C82 0.051(2) 0.0242(15) 0.0309(17) 0.0028(13) 0.0197(15) 0.0091(14)
C83 0.072(3) 0.0298(17) 0.0299(18) 0.0068(14) 0.0218(18) 0.0136(17)
C84 0.095(3) 0.0244(17) 0.036(2) 0.0023(14) 0.038(2) 0.0008(18)
C85 0.079(3) 0.0274(17) 0.045(2) -0.0095(15) 0.039(2) -0.0175(18)
C86 0.056(2) 0.0238(15) 0.0305(17) -0.0074(13) 0.0211(16) -0.0070(15)
F6 0.0439(12) 0.0460(12) 0.0406(12) 0.0131(9) 0.0147(10) 0.0156(9)
F7 0.0875(19) 0.0599(15) 0.0386(13) 0.0222(11) 0.0182(13) 0.0285(13)
F8 0.137(3) 0.0407(13) 0.0448(14) 0.0111(11) 0.0495(16) -0.0056(14)
F9 0.0909(19) 0.0580(15) 0.0643(17) -0.0040(12) 0.0494(15) -0.0328(14)
F10 0.0514(13) 0.0474(12) 0.0414(12) -0.0092(10) 0.0197(10) -0.0204(10)
C91 0.0481(19) 0.0215(14) 0.0191(14) -0.0016(11) 0.0141(13) -0.0029(13)
C92 0.053(2) 0.0323(17) 0.0253(17) 0.0007(14) 0.0047(15) -0.0054(16)
C93 0.088(3) 0.037(2) 0.030(2) 0.0098(16) 0.007(2) 0.011(2)
C94 0.113(4) 0.042(2) 0.031(2) 0.0122(17) 0.030(2) -0.002(2)
C95 0.087(3) 0.037(2) 0.041(2) 0.0007(17) 0.040(2) -0.013(2)
C96 0.057(2) 0.0345(18) 0.0304(18) -0.0028(14) 0.0212(17) -0.0084(16)
F11 0.0414(12) 0.0520(13) 0.0512(14) 0.0126(11) -0.0038(10) -0.0031(10)
F12 0.101(2) 0.0763(19) 0.0516(16) 0.0287(14) -0.0125(15) 0.0119(16)
F13 0.170(3) 0.0636(17) 0.0551(17) 0.0340(14) 0.0469(19) -0.0001(19)
F14 0.110(2) 0.0674(17) 0.082(2) 0.0109(15) 0.0648(18) -0.0278(16)
F15 0.0432(12) 0.0659(15) 0.0486(14) 0.0071(11) 0.0200(11) -0.0149(11)
Cl1 0.44(3) 0.56(3) 0.89(5) 0.12(3) 0.07(3) 0.05(2)
Cl2 0.102(2) 0.215(4) 0.103(3) -0.113(3) 0.055(2) -0.101(3)
Cl3 0.156(4) 0.104(3) 0.132(3) -0.039(2) -0.048(3) 0.018(3)
Cl4 0.128(4) 0.093(3) 0.224(7) 0.032(3) -0.011(4) 0.010(3)
Cl5 0.279(9) 0.134(4) 0.187(8) -0.042(4) -0.041(8) 0.076(6)
Cl6 0.48(2) 0.388(17) 0.223(11) 0.010(10) 0.074(12) -0.147(14)

loop_
_geom_bond_atom_site_label_1
_geom_bond_atom_site_label_2
_geom_bond_distance
_geom_bond_site_symmetry_2
_geom_bond_publ_flag
Au1 P2 2.3011(8) . y
Au1 P1 2.3190(8) . y
Au2 P3 2.2982(8) . y
Au2 P1 2.3213(8) . y
Au3 C91 2.055(3) . y
Au3 C81 2.074(3) . y
Au3 C71 2.083(3) . y
Au3 P1 2.3603(8) . y
P1 C1 1.825(3) . y
P2 C31 1.806(3) . y
P2 C21 1.813(4) . y
P2 C11 1.821(3) . y
P3 C61 1.805(3) . y
P3 C51 1.813(3) . y
P3 C41 1.822(3) . y
C1 C6 1.383(5) . ?
C1 C2 1.391(4) . ?
C2 C3 1.392(5) . ?
C3 C4 1.358(6) . ?
C4 C5 1.367(6) . ?
C5 C6 1.395(5) . ?
C11 C16 1.386(5) . ?
C11 C12 1.386(5) . ?
C12 C13 1.392(6) . ?
C13 C14 1.377(7) . ?
C14 C15 1.373(7) . ?
C15 C16 1.391(5) . ?
C21 C26 1.399(5) . ?
C21 C22 1.404(5) . ?
C22 C23 1.379(6) . ?
C23 C24 1.368(6) . ?
C24 C25 1.369(6) . ?
C25 C26 1.391(5) . ?
C31 C32 1.393(5) . ?
C31 C36 1.400(5) . ?
C32 C33 1.394(5) . ?
C33 C34 1.376(6) . ?
C34 C35 1.384(6) . ?
C35 C36 1.382(5) . ?
C41 C46 1.379(4) . ?
C41 C42 1.385(4) . ?
C42 C43 1.385(5) . ?
C43 C44 1.374(5) . ?
C44 C45 1.382(5) . ?
C45 C46 1.386(4) . ?
C51 C56 1.379(4) . ?
C51 C52 1.395(4) . ?
C52 C53 1.390(5) . ?
C53 C54 1.366(5) . ?
C54 C55 1.374(5) . ?
C55 C56 1.372(5) . ?
C61 C66 1.390(5) . ?
C61 C62 1.395(4) . ?
C62 C63 1.384(5) . ?
C63 C64 1.371(6) . ?
C64 C65 1.382(6) . ?
C65 C66 1.395(5) . ?
C71 C72 1.375(4) . ?
C71 C76 1.382(4) . ?
C72 F1 1.364(4) . ?
C72 C73 1.390(5) . ?
C73 F2 1.349(4) . ?
C73 C74 1.369(5) . ?
C74 F3 1.345(4) . ?
C74 C75 1.359(5) . ?
C75 F4 1.340(4) . ?
C75 C76 1.381(4) . ?
C76 F5 1.345(4) . ?
C81 C86 1.370(4) . ?
C81 C82 1.384(4) . ?
C82 F6 1.357(4) . ?
C82 C83 1.382(4) . ?
C83 F7 1.346(4) . ?
C83 C84 1.371(5) . ?
C84 F8 1.347(4) . ?
C84 C85 1.378(5) . ?
C85 F9 1.340(4) . ?
C85 C86 1.393(5) . ?
C86 F10 1.356(4) . ?
C91 C92 1.376(4) . ?
C91 C96 1.385(5) . ?
C92 F11 1.349(4) . ?
C92 C93 1.390(5) . ?
C93 F12 1.351(5) . ?
C93 C94 1.369(6) . ?
C94 F13 1.341(4) . ?
C94 C95 1.359(6) . ?
C95 F14 1.348(5) . ?
C95 C96 1.392(5) . ?
C96 F15 1.352(4) . ?
C98 Cl3 1.752(9) . ?
C98 Cl1 1.816(12) . ?
C98 Cl2 1.869(9) . ?
C99 Cl5 1.723(12) . ?
C99 Cl4 1.807(13) . ?
C99 Cl6 1.807(14) . ?
